data_7700249
loop_
_publ_author_name
'Knauer, Lena'
'Wattenberg, Jonathan'
'Kroesen, Ulrike'
'Strohmann, Carsten'

_publ_section_title
;
 The smaller, the better? How the aggregate size affects the reactivity of
 (trimethylsilyl)methyllithium.
;
_journal_issue 30
_journal_name_full 'Dalton transactions (Cambridge, England : 2003)'
_journal_page_first 11285
_journal_page_last 11291
_journal_paper_doi 10.1039/c9dt02182e
_journal_volume 48
_journal_year 2019
_chemical_absolute_configuration ad
_chemical_formula_moiety 'C14 H33 Li N2 Si'
_chemical_formula_sum 'C14 H33 Li N2 Si'
_chemical_formula_weight 264.45
_chemical_properties_physical Air-sensitive,Moisture-sensitive,Oxygen-sensitive
_space_group_crystal_system monoclinic
_space_group_IT_number 4
_space_group_name_Hall 'P 2yb'
_space_group_name_H-M_alt 'P 1 21 1'
_symmetry_space_group_name_Hall 'P 2yb'
_symmetry_space_group_name_H-M 'P 1 21 1'
_atom_sites_solution_hydrogens geom
_atom_sites_solution_primary dual
_audit_creation_date 2019-04-09
_audit_creation_method
;
Olex2 1.2
(compiled 2018.05.29 svn.r3508 for OlexSys, GUI svn.r5506)
;
_audit_update_record
;
2019-04-09 deposited with the CCDC.    2019-06-12 downloaded from the CCDC.
;
_cell_angle_alpha 90
_cell_angle_beta 105.694(2)
_cell_angle_gamma 90
_cell_formula_units_Z 2
_cell_length_a 7.4127(3)
_cell_length_b 12.3217(5)
_cell_length_c 10.0582(4)
_cell_measurement_reflns_used 4986
_cell_measurement_temperature 100
_cell_measurement_theta_max 36.038
_cell_measurement_theta_min 2.675
_cell_volume 884.44(6)
_computing_cell_refinement 'SAINT V8.38A (Bruker AXS Inc., 2016)'
_computing_data_reduction 'SAINT V8.38A (Bruker AXS Inc., 2016)'
_computing_molecular_graphics 'Olex2 (Dolomanov et al., 2009)'
_computing_publication_material 'Olex2 (Dolomanov et al., 2009)'
_computing_structure_refinement 'XL (Sheldrick, 2008)'
_computing_structure_solution 'XT (Sheldrick, 2015)'
_diffrn_ambient_temperature 100.0
_diffrn_detector 'Bruker D8 VENTURE area detector'
_diffrn_detector_area_resol_mean 10.4167
_diffrn_detector_type 'CPAD PHOTON II area detector'
_diffrn_measured_fraction_theta_full 0.995
_diffrn_measured_fraction_theta_max 0.997
_diffrn_measurement_device 'four-circle diffractometer'
_diffrn_measurement_device_type 'Bruker D8 VENTURE'
_diffrn_measurement_method '\w and \f scans'
_diffrn_radiation_monochromator 'HELIOS mirror optics'
_diffrn_radiation_probe x-ray
_diffrn_radiation_type MoK\a
_diffrn_radiation_wavelength 0.71073
_diffrn_reflns_av_unetI/netI 0.0242
_diffrn_reflns_Laue_measured_fraction_full 0.995
_diffrn_reflns_Laue_measured_fraction_max 0.997
_diffrn_reflns_limit_h_max 10
_diffrn_reflns_limit_h_min -10
_diffrn_reflns_limit_k_max 17
_diffrn_reflns_limit_k_min -17
_diffrn_reflns_limit_l_max 14
_diffrn_reflns_limit_l_min -14
_diffrn_reflns_number 5139
_diffrn_reflns_point_group_measured_fraction_full 0.995
_diffrn_reflns_point_group_measured_fraction_max 0.996
_diffrn_reflns_theta_full 25.242
_diffrn_reflns_theta_max 29.992
_diffrn_reflns_theta_min 2.103
_diffrn_source 'microfocus sealed X-ray tube'
_diffrn_source_type 'Incoatec I\ms'
_diffrn_standards_number 0
_exptl_absorpt_coefficient_mu 0.121
_exptl_absorpt_correction_T_max 0.747144
_exptl_absorpt_correction_T_min 0.623608
_exptl_absorpt_correction_type multi-scan
_exptl_absorpt_process_details
;
 TWINABS-2012/1 (Bruker,2012) was used for absorption correction.

Final HKLF 4 output contains 59338 reflections, Rint = 0.0434
 (44815 with I > 3sig(I), Rint = 0.0391)
;
_exptl_crystal_colour colourless
_exptl_crystal_colour_primary colourless
_exptl_crystal_density_diffrn 0.993
_exptl_crystal_description needle
_exptl_crystal_F_000 296
_exptl_crystal_recrystallization_method 'Re-crystallisation from solvent: n-pentane'
_exptl_crystal_size_max 0.773
_exptl_crystal_size_mid 0.15
_exptl_crystal_size_min 0.141
_refine_diff_density_max 0.355
_refine_diff_density_min -0.184
_refine_diff_density_rms 0.048
_refine_ls_abs_structure_details
;
 Flack x determined using 2302 quotients [(I+)-(I-)]/[(I+)+(I-)]
 (Parsons, Flack and Wagner, Acta Cryst. B69 (2013) 249-259).
;
_refine_ls_abs_structure_Flack 0.03(6)
_refine_ls_extinction_method none
_refine_ls_goodness_of_fit_ref 1.047
_refine_ls_hydrogen_treatment constr
_refine_ls_matrix_type full
_refine_ls_number_parameters 171
_refine_ls_number_reflns 5139
_refine_ls_number_restraints 1
_refine_ls_restrained_S_all 1.047
_refine_ls_R_factor_all 0.0345
_refine_ls_R_factor_gt 0.0334
_refine_ls_shift/su_max 0.000
_refine_ls_shift/su_mean 0.000
_refine_ls_structure_factor_coef Fsqd
_refine_ls_weighting_details 'w=1/[\s^2^(Fo^2^)+(0.0465P)^2^+0.1593P] where P=(Fo^2^+2Fc^2^)/3'
_refine_ls_weighting_scheme calc
_refine_ls_wR_factor_gt 0.0885
_refine_ls_wR_factor_ref 0.0898
_reflns_Friedel_coverage 0.915
_reflns_Friedel_fraction_full 0.995
_reflns_Friedel_fraction_max 0.995
_reflns_number_gt 5006
_reflns_number_total 5139
_reflns_threshold_expression 'I > 2\s(I)'
_cod_data_source_file c9dt02182e2.cif
_cod_data_source_block mo_b1169_0m_4
_cod_depositor_comments 'Adding full bibliography for 7700249--7700251.cif.'
_cod_database_code 7700249
_shelx_shelxl_version_number 2018/3
_shelx_space_group_comment
;
The symmetry employed for this shelxl refinement is uniquely defined
by the following loop, which should always be used as a source of
symmetry information in preference to the above space-group names.
They are only intended as comments.
;
_olex2_refinement_description
;
1. Twinned data refinement
 Scales: 0.5629(19)
 0.4371(19)
2. Fixed Uiso
 At 1.2 times of:
  All C(H) groups, All C(H,H) groups
 At 1.5 times of:
  All C(H,H,H) groups
3.a Ternary CH refined with riding coordinates:
 C5(H5), C6(H6)
3.b Secondary CH2 refined with riding coordinates:
 C1(H1A,H1B), C7(H7A,H7B), C8(H8A,H8B), C9(H9A,H9B), C10(H10A,H10B)
3.c Idealised Me refined as rotating group:
 C2(H2A,H2B,H2C), C3(H3A,H3B,H3C), C4(H4A,H4B,H4C), C11(H11A,H11B,H11C),
 C12(H12A,H12B,H12C), C13(H13A,H13B,H13C), C14(H14A,H14B,H14C)
;
_olex2_submission_special_instructions 'No special instructions were received'

loop_
_space_group_symop_operation_xyz
'x, y, z'
'-x, y+1/2, -z'

loop_
_atom_site_label
_atom_site_type_symbol
_atom_site_fract_x
_atom_site_fract_y
_atom_site_fract_z
_atom_site_U_iso_or_equiv
_atom_site_adp_type
_atom_site_occupancy
_atom_site_site_symmetry_order
_atom_site_calc_flag
_atom_site_refinement_flags_posn
Si1 Si 0.01897(6) 0.49758(5) 0.62106(4) 0.01646(11) Uani 1 1 d .
N1 N 0.2332(2) 0.38746(12) 0.21596(17) 0.0157(3) Uani 1 1 d .
N2 N 0.3046(2) 0.61036(12) 0.26918(16) 0.0155(3) Uani 1 1 d .
C1 C -0.0683(2) 0.5030(2) 0.43510(17) 0.0196(3) Uani 1 1 d .
H1A H -0.142684 0.570263 0.409441 0.024 Uiso 1 1 calc R
H1B H -0.153667 0.440805 0.403822 0.024 Uiso 1 1 calc R
C2 C 0.1842(3) 0.61422(18) 0.6865(2) 0.0260(4) Uani 1 1 d .
H2A H 0.126201 0.682097 0.645134 0.039 Uiso 1 1 calc GR
H2B H 0.301293 0.602440 0.661074 0.039 Uiso 1 1 calc GR
H2C H 0.210750 0.618687 0.787218 0.039 Uiso 1 1 calc GR
C3 C -0.1581(3) 0.5030(2) 0.7261(2) 0.0293(4) Uani 1 1 d .
H3A H -0.227586 0.571524 0.707766 0.044 Uiso 1 1 calc GR
H3B H -0.092616 0.498281 0.824639 0.044 Uiso 1 1 calc GR
H3C H -0.245550 0.442101 0.700319 0.044 Uiso 1 1 calc GR
C4 C 0.1533(3) 0.36773(17) 0.6762(2) 0.0246(4) Uani 1 1 d .
H4A H 0.175248 0.357956 0.775965 0.037 Uiso 1 1 calc GR
H4B H 0.273739 0.371495 0.653625 0.037 Uiso 1 1 calc GR
H4C H 0.080589 0.306283 0.627490 0.037 Uiso 1 1 calc GR
C5 C 0.3366(2) 0.44750(13) 0.13120(17) 0.0136(3) Uani 1 1 d .
H5 H 0.240939 0.474613 0.047491 0.016 Uiso 1 1 calc R
C6 C 0.4350(2) 0.54756(13) 0.20882(17) 0.0135(3) Uani 1 1 d .
H6 H 0.538609 0.520567 0.287640 0.016 Uiso 1 1 calc R
C7 C 0.5259(3) 0.61406(16) 0.1149(2) 0.0187(4) Uani 1 1 d .
H7A H 0.426844 0.642945 0.036052 0.022 Uiso 1 1 calc R
H7B H 0.593836 0.676466 0.167457 0.022 Uiso 1 1 calc R
C8 C 0.6623(3) 0.54541(17) 0.0605(2) 0.0227(4) Uani 1 1 d .
H8A H 0.713201 0.589489 -0.003302 0.027 Uiso 1 1 calc R
H8B H 0.768296 0.522498 0.138536 0.027 Uiso 1 1 calc R
C9 C 0.5645(3) 0.44561(17) -0.0150(2) 0.0228(4) Uani 1 1 d .
H9A H 0.656235 0.400549 -0.045743 0.027 Uiso 1 1 calc R
H9B H 0.465647 0.468414 -0.097814 0.027 Uiso 1 1 calc R
C10 C 0.4769(3) 0.37861(16) 0.0797(2) 0.0195(4) Uani 1 1 d .
H10A H 0.576782 0.352025 0.159704 0.023 Uiso 1 1 calc R
H10B H 0.411956 0.314801 0.028678 0.023 Uiso 1 1 calc R
C11 C 0.3556(3) 0.32383(17) 0.3285(2) 0.0247(4) Uani 1 1 d .
H11A H 0.411384 0.263780 0.289434 0.037 Uiso 1 1 calc GR
H11B H 0.281774 0.294745 0.387772 0.037 Uiso 1 1 calc GR
H11C H 0.455279 0.370571 0.383216 0.037 Uiso 1 1 calc GR
C12 C 0.0881(3) 0.31743(17) 0.1302(2) 0.0247(4) Uani 1 1 d .
H12A H 0.005650 0.360644 0.056612 0.037 Uiso 1 1 calc GR
H12B H 0.014370 0.284847 0.187405 0.037 Uiso 1 1 calc GR
H12C H 0.147064 0.259911 0.089286 0.037 Uiso 1 1 calc GR
C13 C 0.1635(3) 0.67230(17) 0.1670(2) 0.0237(4) Uani 1 1 d .
H13A H 0.223329 0.734734 0.136007 0.036 Uiso 1 1 calc GR
H13B H 0.066314 0.697840 0.208926 0.036 Uiso 1 1 calc GR
H13C H 0.106640 0.625711 0.087780 0.036 Uiso 1 1 calc GR
C14 C 0.4063(3) 0.68271(18) 0.3800(2) 0.0263(4) Uani 1 1 d .
H14A H 0.469855 0.739295 0.341178 0.039 Uiso 1 1 calc GR
H14B H 0.499224 0.640761 0.448573 0.039 Uiso 1 1 calc GR
H14C H 0.317715 0.716409 0.424326 0.039 Uiso 1 1 calc GR
Li1 Li 0.1372(4) 0.4998(4) 0.3310(3) 0.0212(5) Uani 1 1 d .

loop_
_atom_site_aniso_label
_atom_site_aniso_U_11
_atom_site_aniso_U_22
_atom_site_aniso_U_33
_atom_site_aniso_U_23
_atom_site_aniso_U_13
_atom_site_aniso_U_12
Si1 0.0174(2) 0.0182(2) 0.0153(2) 0.0011(2) 0.00708(15) 0.0022(2)
N1 0.0168(7) 0.0139(7) 0.0173(7) 0.0009(6) 0.0061(6) -0.0030(6)
N2 0.0159(7) 0.0146(7) 0.0167(7) -0.0031(6) 0.0055(6) -0.0014(6)
C1 0.0165(7) 0.0253(8) 0.0176(7) 0.0011(9) 0.0053(5) -0.0003(8)
C2 0.0306(11) 0.0222(9) 0.0237(10) -0.0032(8) 0.0047(8) -0.0023(8)
C3 0.0337(10) 0.0322(10) 0.0292(9) 0.0033(11) 0.0206(7) 0.0036(11)
C4 0.0271(10) 0.0212(9) 0.0255(10) 0.0020(8) 0.0074(8) 0.0041(8)
C5 0.0144(7) 0.0133(7) 0.0133(7) 0.0006(6) 0.0039(6) -0.0002(6)
C6 0.0123(7) 0.0146(7) 0.0135(7) -0.0005(6) 0.0035(6) -0.0017(6)
C7 0.0202(9) 0.0199(9) 0.0178(9) 0.0002(7) 0.0081(7) -0.0065(7)
C8 0.0184(9) 0.0327(10) 0.0197(9) -0.0012(7) 0.0098(7) -0.0056(7)
C9 0.0221(9) 0.0302(10) 0.0187(9) -0.0036(8) 0.0103(7) 0.0007(8)
C10 0.0208(9) 0.0184(8) 0.0209(9) -0.0025(7) 0.0085(7) 0.0023(7)
C11 0.0291(10) 0.0213(9) 0.0243(10) 0.0083(8) 0.0079(8) 0.0007(8)
C12 0.0238(10) 0.0192(9) 0.0312(11) -0.0037(8) 0.0079(8) -0.0079(8)
C13 0.0216(9) 0.0199(9) 0.0299(11) 0.0017(8) 0.0074(8) 0.0056(7)
C14 0.0297(11) 0.0244(10) 0.0264(10) -0.0122(8) 0.0105(9) -0.0090(8)
Li1 0.0225(14) 0.0224(13) 0.0206(13) -0.0015(16) 0.0089(11) -0.0028(16)

loop_
_atom_type_symbol
_atom_type_description
_atom_type_scat_dispersion_real
_atom_type_scat_dispersion_imag
_atom_type_scat_source
C C 0.0033 0.0016 'International Tables Vol C Tables 4.2.6.8 and 6.1.1.4'
H H 0.0000 0.0000 'International Tables Vol C Tables 4.2.6.8 and 6.1.1.4'
Li Li -0.0003 0.0001 'International Tables Vol C Tables 4.2.6.8 and 6.1.1.4'
N N 0.0061 0.0033 'International Tables Vol C Tables 4.2.6.8 and 6.1.1.4'
Si Si 0.0817 0.0704 'International Tables Vol C Tables 4.2.6.8 and 6.1.1.4'

loop_
_geom_angle_atom_site_label_1
_geom_angle_atom_site_label_2
_geom_angle_atom_site_label_3
_geom_angle
C1 Si1 C2 110.44(10)
C1 Si1 C3 117.89(9)
C1 Si1 C4 110.37(10)
C2 Si1 C3 105.09(12)
C4 Si1 C2 107.60(10)
C4 Si1 C3 104.84(11)
C5 N1 Li1 107.38(15)
C11 N1 C5 113.57(15)
C11 N1 Li1 99.30(16)
C12 N1 C5 111.45(15)
C12 N1 C11 109.94(16)
C12 N1 Li1 114.71(15)
C6 N2 Li1 106.91(15)
C13 N2 C6 113.76(15)
C13 N2 C14 109.81(16)
C13 N2 Li1 100.56(15)
C14 N2 C6 111.63(15)
C14 N2 Li1 113.75(15)
Si1 C1 H1A 108.6
Si1 C1 H1B 108.6
Si1 C1 Li1 114.64(12)
H1A C1 H1B 107.6
Li1 C1 H1A 108.6
Li1 C1 H1B 108.6
Si1 C2 H2A 109.5
Si1 C2 H2B 109.5
Si1 C2 H2C 109.5
H2A C2 H2B 109.5
H2A C2 H2C 109.5
H2B C2 H2C 109.5
Si1 C3 H3A 109.5
Si1 C3 H3B 109.5
Si1 C3 H3C 109.5
H3A C3 H3B 109.5
H3A C3 H3C 109.5
H3B C3 H3C 109.5
Si1 C4 H4A 109.5
Si1 C4 H4B 109.5
Si1 C4 H4C 109.5
H4A C4 H4B 109.5
H4A C4 H4C 109.5
H4B C4 H4C 109.5
N1 C5 H5 106.9
N1 C5 C6 110.83(14)
N1 C5 C10 114.76(14)
C6 C5 H5 106.9
C6 C5 C10 110.07(15)
C10 C5 H5 106.9
N2 C6 C5 110.69(14)
N2 C6 H6 107.1
N2 C6 C7 114.47(15)
C5 C6 H6 107.1
C5 C6 C7 110.06(14)
C7 C6 H6 107.1
C6 C7 H7A 109.3
C6 C7 H7B 109.3
H7A C7 H7B 108.0
C8 C7 C6 111.57(16)
C8 C7 H7A 109.3
C8 C7 H7B 109.3
C7 C8 H8A 109.5
C7 C8 H8B 109.5
H8A C8 H8B 108.1
C9 C8 C7 110.74(16)
C9 C8 H8A 109.5
C9 C8 H8B 109.5
C8 C9 H9A 109.5
C8 C9 H9B 109.5
C8 C9 C10 110.51(16)
H9A C9 H9B 108.1
C10 C9 H9A 109.5
C10 C9 H9B 109.5
C5 C10 H10A 109.5
C5 C10 H10B 109.5
C9 C10 C5 110.57(16)
C9 C10 H10A 109.5
C9 C10 H10B 109.5
H10A C10 H10B 108.1
N1 C11 H11A 109.5
N1 C11 H11B 109.5
N1 C11 H11C 109.5
H11A C11 H11B 109.5
H11A C11 H11C 109.5
H11B C11 H11C 109.5
N1 C12 H12A 109.5
N1 C12 H12B 109.5
N1 C12 H12C 109.5
H12A C12 H12B 109.5
H12A C12 H12C 109.5
H12B C12 H12C 109.5
N2 C13 H13A 109.5
N2 C13 H13B 109.5
N2 C13 H13C 109.5
H13A C13 H13B 109.5
H13A C13 H13C 109.5
H13B C13 H13C 109.5
N2 C14 H14A 109.5
N2 C14 H14B 109.5
N2 C14 H14C 109.5
H14A C14 H14B 109.5
H14A C14 H14C 109.5
H14B C14 H14C 109.5
N1 Li1 C1 135.6(2)
N2 Li1 N1 86.95(12)
N2 Li1 C1 136.8(2)

loop_
_geom_bond_atom_site_label_1
_geom_bond_atom_site_label_2
_geom_bond_distance
Si1 C1 1.8075(17)
Si1 C2 1.887(2)
Si1 C3 1.8958(18)
Si1 C4 1.887(2)
N1 C5 1.488(2)
N1 C11 1.471(3)
N1 C12 1.464(3)
N1 Li1 2.050(4)
N2 C6 1.490(2)
N2 C13 1.466(3)
N2 C14 1.467(3)
N2 Li1 2.049(4)
C1 H1A 0.9900
C1 H1B 0.9900
C1 Li1 2.069(3)
C2 H2A 0.9800
C2 H2B 0.9800
C2 H2C 0.9800
C3 H3A 0.9800
C3 H3B 0.9800
C3 H3C 0.9800
C4 H4A 0.9800
C4 H4B 0.9800
C4 H4C 0.9800
C5 H5 1.0000
C5 C6 1.534(2)
C5 C10 1.537(3)
C6 H6 1.0000
C6 C7 1.537(2)
C7 H7A 0.9900
C7 H7B 0.9900
C7 C8 1.529(3)
C8 H8A 0.9900
C8 H8B 0.9900
C8 C9 1.522(3)
C9 H9A 0.9900
C9 H9B 0.9900
C9 C10 1.531(3)
C10 H10A 0.9900
C10 H10B 0.9900
C11 H11A 0.9800
C11 H11B 0.9800
C11 H11C 0.9800
C12 H12A 0.9800
C12 H12B 0.9800
C12 H12C 0.9800
C13 H13A 0.9800
C13 H13B 0.9800
C13 H13C 0.9800
C14 H14A 0.9800
C14 H14B 0.9800
C14 H14C 0.9800

loop_
_twin_individual_id
_twin_individual_mass_fraction_refined
1 0.5629(19)
2 0.4371(19)
